data_9013495
loop_
_publ_author_name
'Schiferl, D.'

_publ_section_title
;50-kilobar gasketed diamond anvil cell for single-crystal X-ray
 diffractometer use with the crystal sxtructure of Sb up to 26 kilobars as a
 test problem Locality: synthetic Sample: at 2.6 GPa Note: cell parameters
 from ICSD Note: phase known as Sb(I)
;
_journal_name_full 'Review of Scientific Instruments'
_journal_page_first 24
_journal_page_last 30
_journal_paper_doi 10.1063/1.1134861
_journal_volume 48
_journal_year 1977
_chemical_compound_source Synthetic
_chemical_formula_sum Sb
_chemical_name_common Antimony
_chemical_name_mineral Antimony
_space_group_IT_number 166
_symmetry_space_group_name_Hall '-R 3 2"'
_symmetry_space_group_name_H-M 'R -3 m :H'
_cell_angle_alpha 90
_cell_angle_beta 90
_cell_angle_gamma 120
_cell_length_a 4.307
_cell_length_b 4.307
_cell_length_c 11.273
_cell_formula_units_Z 6
_cell_volume 181.101
_database_code_amcsd 0015365
_exptl_crystal_density_diffrn 6.698
_cod_original_sg_symbol_H-M 'R -3 m'
_cod_database_code 9013495

loop_
_space_group_symop_operation_xyz
x,y,z
2/3+x,1/3+y,1/3+z
1/3+x,2/3+y,2/3+z
x,x-y,z
2/3+x,1/3+x-y,1/3+z
1/3+x,2/3+x-y,2/3+z
y,x,-z
2/3+y,1/3+x,1/3-z
1/3+y,2/3+x,2/3-z
-x+y,y,z
2/3-x+y,1/3+y,1/3+z
1/3-x+y,2/3+y,2/3+z
-x,-x+y,-z
2/3-x,1/3-x+y,1/3-z
1/3-x,2/3-x+y,2/3-z
-y,-x,z
2/3-y,1/3-x,1/3+z
1/3-y,2/3-x,2/3+z
x-y,-y,-z
2/3+x-y,1/3-y,1/3-z
1/3+x-y,2/3-y,2/3-z
y,-x+y,-z
2/3+y,1/3-x+y,1/3-z
1/3+y,2/3-x+y,2/3-z
-x+y,-x,z
2/3-x+y,1/3-x,1/3+z
1/3-x+y,2/3-x,2/3+z
-x,-y,-z
2/3-x,1/3-y,1/3-z
1/3-x,2/3-y,2/3-z
-y,x-y,z
2/3-y,1/3+x-y,1/3+z
1/3-y,2/3+x-y,2/3+z
x-y,x,-z
2/3+x-y,1/3+x,1/3-z
1/3+x-y,2/3+x,2/3-z

loop_
_atom_site_label
_atom_site_fract_x
_atom_site_fract_y
_atom_site_fract_z
Sb 0.00000 0.00000 0.23800

loop_
_cod_related_entry_id
_cod_related_entry_database
_cod_related_entry_code
1 AMCSD 0015365
